data_1522370
loop_
_publ_author_name
'Leung, K.Y.'
'Calvo, C.'

_publ_section_title
;
 The structure of Na4 P2 O7 at 295 K
;
_journal_name_full 'Canadian Journal of Chemistry'
_journal_page_first 2519
_journal_page_last 2526
_journal_volume 50
_journal_year 1972
_chemical_formula_sum 'Na4 O7 P2'
_chemical_name_systematic 'Na4 (P2 O7)'
_space_group_IT_number 19
_symmetry_space_group_name_Hall 'P 2ac 2ab'
_symmetry_space_group_name_H-M 'P 21 21 21'
_cell_angle_alpha 90
_cell_angle_beta 90
_cell_angle_gamma 90
_cell_formula_units_Z 4
_cell_length_a 9.367
_cell_length_b 5.39
_cell_length_c 13.48
_cell_volume 680.580
_citation_journal_id_ASTM CJCHAG
_cod_data_source_file Leung_CJCHAG_1972_121.cif
_cod_data_source_block Na4O7P2
_cod_original_cell_volume 680.5799
_cod_database_code 1522370

loop_
_symmetry_equiv_pos_as_xyz
x,y,z
-x+1/2,-y,z+1/2
x+1/2,-y+1/2,-z
-x,y+1/2,-z+1/2

loop_
_atom_site_label
_atom_site_type_symbol
_atom_site_fract_x
_atom_site_fract_y
_atom_site_fract_z
_atom_site_occupancy
_atom_site_U_iso_or_equiv
O6 O-2 0.5705 -0.3017 0.1009 1 0.0
Na2 Na+1 0.7419 0.4848 0.23603 1 0.0
O2 O-2 0.5944 0.2338 -0.1693 1 0.0
O7 O-2 0.4154 0.0744 0.1333 1 0.0
O1 O-2 0.6102 0.0971 0.004 1 0.0
Na1 Na+1 0.7225 0.4992 -0.01678 1 0.0
O4 O-2 0.399 -0.0447 -0.1019 1 0.0
O3 O-2 0.6453 -0.2131 -0.1339 1 0.0
O5 O-2 0.6764 0.0803 0.1805 1 0.0
Na3 Na+1 0.3721 0.4961 0.15454 1 0.0
Na4 Na+1 0.9154 -0.0268 0.16744 1 0.0
P2 P+5 0.5638 -0.0223 0.11128 1 0.0
P1 P+5 0.55704 0.0113 -0.10609 1 0.0
